data_7157901
loop_
_publ_author_name
'Sperga, Arturs'
'Kazia, Armands'
'Veliks, Janis'

_publ_section_title
;
 Monofluorinated 5-membered rings via fluoromethylene transfer: synthesis
 of monofluorinated isoxazoline N-oxides.
;
_journal_issue 12
_journal_name_full 'Organic &amp; biomolecular chemistry'
_journal_page_first 2688
_journal_page_last 2691
_journal_paper_doi 10.1039/d1ob00270h
_journal_volume 19
_journal_year 2021
_chemical_absolute_configuration ad
_chemical_formula_moiety 'C13 H14 F N O5'
_chemical_formula_sum 'C13 H14 F N O5'
_chemical_formula_weight 283.258
_space_group_crystal_system orthorhombic
_space_group_IT_number 19
_space_group_name_Hall 'P 2ac 2ab'
_space_group_name_H-M_alt 'P 21 21 21'
_symmetry_Int_Tables_number 19
_atom_sites_solution_hydrogens mixed
_atom_sites_solution_primary direct
_atom_sites_solution_secondary difmap
_audit_creation_date 2020-04-08
_audit_update_record
;
2021-01-20 deposited with the CCDC.	2021-02-26 downloaded from the CCDC.
;
_cell_angle_alpha 90
_cell_angle_beta 90
_cell_angle_gamma 90
_cell_formula_units_Z 4
_cell_length_a 7.40072(18)
_cell_length_b 9.1371(3)
_cell_length_c 18.7024(6)
_cell_measurement_reflns_used 2203
_cell_measurement_temperature 150.0(2)
_cell_measurement_theta_max 75.0
_cell_measurement_theta_min 0.9
_cell_volume 1264.68(7)
_computing_structure_refinement 'SHELXL (Sheldrick, 2008)'
_computing_structure_solution 'ShelXT (Sheldrick, 2015)'
_diffrn_ambient_temperature 150.0(2)
_diffrn_measured_fraction_theta_full 0.98
_diffrn_measured_fraction_theta_max 0.98
_diffrn_measurement_device 'four-circle diffractometer'
_diffrn_measurement_device_type 'XtaLAB Synergy, Dualflex, HyPix'
_diffrn_measurement_method '\w scans'
_diffrn_radiation_monochromator mirror
_diffrn_radiation_probe x-ray
_diffrn_radiation_type 'Cu K\a'
_diffrn_radiation_wavelength 1.54184
_diffrn_reflns_av_R_equivalents 0.0687
_diffrn_reflns_av_sigmaI/netI 0.0347
_diffrn_reflns_av_unetI/netI 0.0348
_diffrn_reflns_Laue_measured_fraction_full 0.9985
_diffrn_reflns_Laue_measured_fraction_max 0.9793
_diffrn_reflns_limit_h_max 9
_diffrn_reflns_limit_h_min -9
_diffrn_reflns_limit_k_max 11
_diffrn_reflns_limit_k_min -11
_diffrn_reflns_limit_l_max 23
_diffrn_reflns_limit_l_min -23
_diffrn_reflns_number 10385
_diffrn_reflns_point_group_measured_fraction_full 0.9956
_diffrn_reflns_point_group_measured_fraction_max 0.9642
_diffrn_reflns_theta_full 79.0
_diffrn_reflns_theta_max 79.0
_diffrn_reflns_theta_min 4.73
_diffrn_source 'micro-focus sealed X-ray tube'
_diffrn_source_type 'PhotonJet (Cu) X-ray Source'
_exptl_absorpt_coefficient_mu 1.065
_exptl_absorpt_correction_T_max 0.92362
_exptl_absorpt_correction_T_min 0.88016
_exptl_absorpt_correction_type multi-scan
_exptl_absorpt_process_details
;
CrysAlisPro 1.171.40.53 (Rigaku Oxford Diffraction, 2019)
Empirical absorption correction using spherical harmonics,
 implemented in SCALE3 ABSPACK scaling algorithm.
;
_exptl_crystal_colour Colourless
_exptl_crystal_density_diffrn 1.488
_exptl_crystal_description 'Block '
_exptl_crystal_F_000 592
_exptl_crystal_size_max 0.17
_exptl_crystal_size_mid 0.09
_exptl_crystal_size_min 0.08
_refine_diff_density_max 0.218
_refine_diff_density_min -0.220
_refine_diff_density_rms 0.045
_refine_ls_abs_structure_details 'Flack H D (1983), Acta Cryst. A39, 876-881'
_refine_ls_abs_structure_Flack 0.05(19)
_refine_ls_extinction_coef 0.0032(3)
_refine_ls_extinction_expression Fc^*^=kFc[1+0.001xFc^2^\l^3^/sin(2\q)]^-1/4^
_refine_ls_extinction_method SHELXL
_refine_ls_goodness_of_fit_ref 1.202
_refine_ls_hydrogen_treatment mixed
_refine_ls_matrix_type full
_refine_ls_number_parameters 207
_refine_ls_number_reflns 2629
_refine_ls_number_restraints 0
_refine_ls_restrained_S_all 1.202
_refine_ls_R_factor_all 0.0449
_refine_ls_R_factor_gt 0.0371
_refine_ls_shift/su_max 0.001
_refine_ls_shift/su_mean 0.000
_refine_ls_structure_factor_coef Fsqd
_refine_ls_weighting_details 'calc w=1/[\s^2^(Fo^2^)+(0.0076P)^2^+0.6861P] where P=(Fo^2^+2Fc^2^)/3'
_refine_ls_weighting_scheme calc
_refine_ls_wR_factor_gt 0.0779
_refine_ls_wR_factor_ref 0.0825
_reflns_d_resolution_high 0.7853
_reflns_Friedel_coverage 0.943
_reflns_number_gt 2536
_reflns_number_total 2629
_reflns_threshold_expression >2sigma(I)
_cod_data_source_file d1ob00270h2.cif
_cod_data_source_block cis3i
_cod_depositor_comments 'Adding full bibliography for 7157901--7157902.cif.'
_cod_original_cell_volume 1264.67(7)
_cod_original_sg_symbol_Hall ' P 2ac 2ab'
_cod_database_code 7157901
_shelx_title ' AS639II in P212121 #19'
_shelx_f_calc_maximum 96.77
_shelx_f_squared_multiplier 1.000

loop_
_space_group_symop_id
_space_group_symop_operation_xyz
1 x,y,z
2 x+1/2,-y+1/2,-z
3 -x,y+1/2,-z+1/2
4 -x+1/2,-y,z+1/2

loop_
_atom_site_label
_atom_site_type_symbol
_atom_site_fract_x
_atom_site_fract_y
_atom_site_fract_z
_atom_site_U_iso_or_equiv
_atom_site_adp_type
_atom_site_occupancy
_atom_site_symmetry_multiplicity
_atom_site_calc_flag
_atom_site_refinement_flags
_atom_site_disorder_assembly
_atom_site_disorder_group
O1 O 0.5386(2) 0.43951(18) 0.26268(7) 0.0343(4) Uani 1 1 d . . .
N2 N 0.5500(2) 0.5573(2) 0.20821(8) 0.0280(4) Uani 1 1 d . . .
C3 C 0.7117(3) 0.6147(2) 0.20860(10) 0.0246(4) Uani 1 1 d . . .
C4 C 0.8296(2) 0.5470(2) 0.26477(9) 0.0250(4) Uani 1 1 d . . .
H4 H 0.9158 0.4784 0.2409 0.030 Uiso 1 1 calc R . .
C5 C 0.6905(3) 0.4559(3) 0.30701(10) 0.0302(4) Uani 1 1 d . . .
H5 H 0.729(3) 0.354(3) 0.3232(13) 0.035(6) Uiso 1 1 d . . .
O6 O 0.41205(19) 0.5721(2) 0.17313(8) 0.0387(4) Uani 1 1 d . . .
C7 C 0.7774(3) 0.7185(2) 0.15409(10) 0.0262(4) Uani 1 1 d . . .
O8 O 0.93552(19) 0.74981(18) 0.15155(7) 0.0350(4) Uani 1 1 d . . .
O9 O 0.64893(17) 0.76811(16) 0.11059(6) 0.0276(3) Uani 1 1 d . . .
C10 C 0.7095(3) 0.8622(2) 0.05200(11) 0.0298(4) Uani 1 1 d . . .
H10A H 0.815(3) 0.914(3) 0.0670(12) 0.029(6) Uiso 1 1 d . . .
H10B H 0.606(3) 0.932(3) 0.0445(13) 0.040(7) Uiso 1 1 d . . .
C11 C 0.7488(3) 0.7723(3) -0.01352(10) 0.0332(5) Uani 1 1 d . . .
H11A H 0.8037 0.8347 -0.0502 0.050 Uiso 1 1 calc R . .
H11B H 0.6360 0.7307 -0.0319 0.050 Uiso 1 1 calc R . .
H11C H 0.8324 0.6931 -0.0011 0.050 Uiso 1 1 calc R . .
C12 C 0.9369(3) 0.6541(2) 0.30921(9) 0.0243(4) Uani 1 1 d . . .
C13 C 0.8590(3) 0.7792(2) 0.33800(9) 0.0263(4) Uani 1 1 d . . .
H13 H 0.7365 0.8014 0.3274 0.032 Uiso 1 1 calc R . .
C14 C 0.9561(3) 0.8717(2) 0.38173(10) 0.0291(4) Uani 1 1 d . . .
H14 H 0.9009 0.9572 0.4007 0.035 Uiso 1 1 calc R . .
C15 C 1.1355(3) 0.8394(2) 0.39811(10) 0.0304(4) Uani 1 1 d . . .
C16 C 1.2183(3) 0.7192(2) 0.36717(11) 0.0322(5) Uani 1 1 d . . .
H16 H 1.3423 0.6994 0.3761 0.039 Uiso 1 1 calc R . .
C17 C 1.1180(3) 0.6277(2) 0.32281(11) 0.0289(4) Uani 1 1 d . . .
H17 H 1.1749 0.5454 0.3014 0.035 Uiso 1 1 calc R . .
O18 O 1.2190(2) 0.93469(19) 0.44396(9) 0.0445(4) Uani 1 1 d . . .
C19 C 1.3896(4) 0.8910(4) 0.47240(15) 0.0513(7) Uani 1 1 d . . .
H19A H 1.490(5) 0.900(4) 0.4335(18) 0.077(11) Uiso 1 1 d . . .
H19B H 1.386(4) 0.790(4) 0.4917(16) 0.063(9) Uiso 1 1 d . . .
H19C H 1.410(5) 0.958(4) 0.5131(17) 0.073(10) Uiso 1 1 d . . .
F20 F 0.63374(17) 0.53068(15) 0.36744(6) 0.0392(3) Uani 1 1 d . . .

loop_
_atom_site_aniso_label
_atom_site_aniso_U_11
_atom_site_aniso_U_22
_atom_site_aniso_U_33
_atom_site_aniso_U_23
_atom_site_aniso_U_13
_atom_site_aniso_U_12
O1 0.0339(7) 0.0390(9) 0.0301(7) 0.0102(6) -0.0041(6) -0.0109(7)
N2 0.0276(8) 0.0342(10) 0.0221(7) 0.0029(7) -0.0014(6) -0.0052(8)
C3 0.0243(8) 0.0298(11) 0.0196(8) -0.0015(7) 0.0012(7) -0.0030(8)
C4 0.0267(9) 0.0268(10) 0.0216(8) -0.0003(8) 0.0008(7) 0.0012(8)
C5 0.0321(10) 0.0344(11) 0.0242(9) 0.0024(8) -0.0022(8) -0.0030(9)
O6 0.0282(7) 0.0545(11) 0.0335(7) 0.0098(7) -0.0095(6) -0.0110(7)
C7 0.0260(9) 0.0329(11) 0.0196(8) -0.0023(8) 0.0016(7) -0.0006(8)
O8 0.0262(7) 0.0471(10) 0.0318(7) 0.0073(7) 0.0004(6) -0.0067(7)
O9 0.0270(6) 0.0358(8) 0.0199(6) 0.0046(6) 0.0002(5) -0.0012(6)
C10 0.0316(10) 0.0337(11) 0.0241(9) 0.0061(9) 0.0004(8) -0.0025(10)
C11 0.0298(10) 0.0451(13) 0.0247(9) 0.0039(9) 0.0020(8) 0.0017(10)
C12 0.0252(9) 0.0276(10) 0.0200(8) 0.0024(7) -0.0001(7) -0.0002(8)
C13 0.0243(8) 0.0291(10) 0.0253(9) 0.0028(8) 0.0003(7) 0.0034(8)
C14 0.0348(10) 0.0265(10) 0.0259(9) -0.0001(8) 0.0007(8) 0.0012(9)
C15 0.0361(10) 0.0294(11) 0.0258(9) 0.0044(8) -0.0069(8) -0.0055(9)
C16 0.0254(9) 0.0344(11) 0.0368(11) 0.0068(9) -0.0060(8) -0.0018(9)
C17 0.0264(9) 0.0293(11) 0.0310(9) 0.0023(8) -0.0007(8) 0.0021(8)
O18 0.0505(9) 0.0406(10) 0.0424(9) -0.0036(8) -0.0200(8) -0.0071(8)
C19 0.0534(16) 0.0543(18) 0.0461(14) 0.0047(13) -0.0241(13) -0.0130(13)
F20 0.0426(7) 0.0498(8) 0.0252(6) 0.0003(6) 0.0074(5) -0.0109(7)

loop_
_atom_type_symbol
_atom_type_scat_dispersion_real
_atom_type_scat_dispersion_imag
_atom_type_scat_Cromer_Mann_a1
_atom_type_scat_Cromer_Mann_a2
_atom_type_scat_Cromer_Mann_a3
_atom_type_scat_Cromer_Mann_a4
_atom_type_scat_Cromer_Mann_b1
_atom_type_scat_Cromer_Mann_b2
_atom_type_scat_Cromer_Mann_b3
_atom_type_scat_Cromer_Mann_b4
_atom_type_scat_Cromer_Mann_c
_atom_type_scat_source
_atom_type_scat_dispersion_source
H 0.00000 0.00000 0.49300 0.32291 0.14019 0.04081 10.51090 26.12570 3.14236 57.79970 0.0030380000826 'International Tables Volume C Table 6.1.1.4 (pp. 500-502)' 'Henke, Gullikson and Davis, At. Data and Nucl. Data Tables, 1993, 54, 2'
C 0.01920 0.00962 2.31000 1.02000 1.58860 0.86500 20.84390 10.20750 0.56870 51.65120 0.215599998832 'International Tables Volume C Table 6.1.1.4 (pp. 500-502)' 'Henke, Gullikson and Davis, At. Data and Nucl. Data Tables, 1993, 54, 2'
F 0.07537 0.05506 3.53920 2.64120 1.51700 1.02430 10.28250 4.29440 0.26150 26.14760 0.277599990368 'International Tables Volume C Table 6.1.1.4 (pp. 500-502)' 'Henke, Gullikson and Davis, At. Data and Nucl. Data Tables, 1993, 54, 2'
O 0.05239 0.03377 3.04850 2.28680 1.54630 0.86700 13.27710 5.70110 0.32390 32.90890 0.250800013542 'International Tables Volume C Table 6.1.1.4 (pp. 500-502)' 'Henke, Gullikson and Davis, At. Data and Nucl. Data Tables, 1993, 54, 2'
N 0.03256 0.01839 12.21260 3.13220 2.01250 1.16630 0.00570 9.89330 28.99750 0.58260 -11.5290002823 'International Tables Volume C Table 6.1.1.4 (pp. 500-502)' 'Henke, Gullikson and Davis, At. Data and Nucl. Data Tables, 1993, 54, 2'

loop_
_geom_angle_atom_site_label_1
_geom_angle_atom_site_label_2
_geom_angle_atom_site_label_3
_geom_angle
_geom_angle_site_symmetry_1
_geom_angle_site_symmetry_3
_geom_angle_publ_flag
C5 O1 N2 106.40(14) . . ?
O6 N2 C3 136.43(18) . . ?
O6 N2 O1 113.68(15) . . ?
C3 N2 O1 109.80(15) . . ?
N2 C3 C7 123.80(17) . . ?
N2 C3 C4 111.81(17) . . ?
C7 C3 C4 123.89(16) . . ?
C3 C4 C12 115.12(17) . . ?
C3 C4 C5 101.15(15) . . ?
C12 C4 C5 114.77(15) . . ?
C3 C4 H4 108.5 . . ?
C12 C4 H4 108.5 . . ?
C5 C4 H4 108.5 . . ?
F20 C5 O1 106.93(16) . . ?
F20 C5 C4 110.76(17) . . ?
O1 C5 C4 106.82(15) . . ?
F20 C5 H5 106.9(14) . . ?
O1 C5 H5 107.5(14) . . ?
C4 C5 H5 117.4(14) . . ?
O8 C7 O9 126.07(19) . . ?
O8 C7 C3 119.99(18) . . ?
O9 C7 C3 113.93(16) . . ?
C7 O9 C10 116.03(15) . . ?
O9 C10 C11 110.40(17) . . ?
O9 C10 H10A 108.7(14) . . ?
C11 C10 H10A 110.4(14) . . ?
O9 C10 H10B 104.0(14) . . ?
C11 C10 H10B 112.3(14) . . ?
H10A C10 H10B 111(2) . . ?
C10 C11 H11A 109.5 . . ?
C10 C11 H11B 109.5 . . ?
H11A C11 H11B 109.5 . . ?
C10 C11 H11C 109.5 . . ?
H11A C11 H11C 109.5 . . ?
H11B C11 H11C 109.5 . . ?
C17 C12 C13 118.29(19) . . ?
C17 C12 C4 119.80(18) . . ?
C13 C12 C4 121.91(17) . . ?
C14 C13 C12 121.22(18) . . ?
C14 C13 H13 119.4 . . ?
C12 C13 H13 119.4 . . ?
C13 C14 C15 119.8(2) . . ?
C13 C14 H14 120.1 . . ?
C15 C14 H14 120.1 . . ?
O18 C15 C16 124.48(19) . . ?
O18 C15 C14 115.7(2) . . ?
C16 C15 C14 119.84(19) . . ?
C15 C16 C17 119.30(19) . . ?
C15 C16 H16 120.4 . . ?
C17 C16 H16 120.4 . . ?
C12 C17 C16 121.4(2) . . ?
C12 C17 H17 119.3 . . ?
C16 C17 H17 119.3 . . ?
C15 O18 C19 117.1(2) . . ?
O18 C19 H19A 110.5(18) . . ?
O18 C19 H19B 111.8(19) . . ?
H19A C19 H19B 110(3) . . ?
O18 C19 H19C 104(2) . . ?
H19A C19 H19C 112(3) . . ?
H19B C19 H19C 108(3) . . ?

loop_
_geom_bond_atom_site_label_1
_geom_bond_atom_site_label_2
_geom_bond_distance
_geom_bond_site_symmetry_2
_geom_bond_publ_flag
O1 C5 1.405(2) . ?
O1 N2 1.484(2) . ?
N2 O6 1.221(2) . ?
N2 C3 1.306(2) . ?
C3 C7 1.475(3) . ?
C3 C4 1.499(3) . ?
C4 C12 1.510(3) . ?
C4 C5 1.541(3) . ?
C4 H4 1.0000 . ?
C5 F20 1.386(2) . ?
C5 H5 1.02(2) . ?
C7 O8 1.205(2) . ?
C7 O9 1.331(2) . ?
O9 C10 1.463(2) . ?
C10 C11 1.504(3) . ?
C10 H10A 0.95(2) . ?
C10 H10B 1.00(3) . ?
C11 H11A 0.9800 . ?
C11 H11B 0.9800 . ?
C11 H11C 0.9800 . ?
C12 C17 1.386(3) . ?
C12 C13 1.388(3) . ?
C13 C14 1.378(3) . ?
C13 H13 0.9500 . ?
C14 C15 1.394(3) . ?
C14 H14 0.9500 . ?
C15 O18 1.369(2) . ?
C15 C16 1.385(3) . ?
C16 C17 1.392(3) . ?
C16 H16 0.9500 . ?
C17 H17 0.9500 . ?
O18 C19 1.427(3) . ?
C19 H19A 1.04(3) . ?
C19 H19B 0.99(3) . ?
C19 H19C 0.99(3) . ?

loop_
_geom_torsion_atom_site_label_1
_geom_torsion_atom_site_label_2
_geom_torsion_atom_site_label_3
_geom_torsion_atom_site_label_4
_geom_torsion
_geom_torsion_site_symmetry_1
_geom_torsion_site_symmetry_2
_geom_torsion_site_symmetry_3
_geom_torsion_site_symmetry_4
_geom_torsion_publ_flag
C5 O1 N2 O6 -168.54(18) . . . . ?
C5 O1 N2 C3 14.3(2) . . . . ?
O6 N2 C3 C7 -5.9(4) . . . . ?
O1 N2 C3 C7 170.37(17) . . . . ?
O6 N2 C3 C4 -178.1(2) . . . . ?
O1 N2 C3 C4 -1.8(2) . . . . ?
N2 C3 C4 C12 -134.31(17) . . . . ?
C7 C3 C4 C12 53.5(2) . . . . ?
N2 C3 C4 C5 -10.0(2) . . . . ?
C7 C3 C4 C5 177.86(19) . . . . ?
N2 O1 C5 F20 98.60(17) . . . . ?
N2 O1 C5 C4 -20.0(2) . . . . ?
C3 C4 C5 F20 -97.71(17) . . . . ?
C12 C4 C5 F20 26.9(2) . . . . ?
C3 C4 C5 O1 18.4(2) . . . . ?
C12 C4 C5 O1 142.96(17) . . . . ?
N2 C3 C7 O8 -168.8(2) . . . . ?
C4 C3 C7 O8 2.5(3) . . . . ?
N2 C3 C7 O9 10.4(3) . . . . ?
C4 C3 C7 O9 -178.34(17) . . . . ?
O8 C7 O9 C10 3.9(3) . . . . ?
C3 C7 O9 C10 -175.25(16) . . . . ?
C7 O9 C10 C11 91.4(2) . . . . ?
C3 C4 C12 C17 -134.70(18) . . . . ?
C5 C4 C12 C17 108.5(2) . . . . ?
C3 C4 C12 C13 46.0(2) . . . . ?
C5 C4 C12 C13 -70.8(2) . . . . ?
C17 C12 C13 C14 -2.9(3) . . . . ?
C4 C12 C13 C14 176.35(17) . . . . ?
C12 C13 C14 C15 -0.5(3) . . . . ?
C13 C14 C15 O18 -177.74(18) . . . . ?
C13 C14 C15 C16 3.7(3) . . . . ?
O18 C15 C16 C17 178.25(19) . . . . ?
C14 C15 C16 C17 -3.3(3) . . . . ?
C13 C12 C17 C16 3.3(3) . . . . ?
C4 C12 C17 C16 -175.99(18) . . . . ?
C15 C16 C17 C12 -0.2(3) . . . . ?
C16 C15 O18 C19 -12.9(3) . . . . ?
C14 C15 O18 C19 168.5(2) . . . . ?
